data_2013041
loop_
_publ_author_name
'Chantrapromma, Suchada'
'Usman, Anwar'
'Fun, Hoong-Kun'
'Bo-Long Poh'
'Chatchanok Karalai'

_publ_section_title
;
 Hexamethylenetetramine--4-nitrocatechol--water (1/2/1)
;
_journal_issue 11
_journal_name_full 'Acta Crystallographica Section C'
_journal_page_first o675
_journal_page_last o677
_journal_paper_doi 10.1107/S0108270102017559
_journal_volume 58
_journal_year 2002
_chemical_formula_iupac 'C6 H12 N4, 2C6 H5 N O4, H2 O'
_chemical_formula_moiety 'C6 H12 N4, 2C6 H5 N O4, H2 O'
_chemical_formula_sum 'C18 H24 N6 O9'
_chemical_formula_weight 468.43
_chemical_melting_point 418
_chemical_name_systematic
;
Hexamethylenetetraamine--4-nitrocatechol--water (1/2/1)
;
_space_group_IT_number 2
_symmetry_cell_setting triclinic
_symmetry_space_group_name_Hall '-P 1'
_symmetry_space_group_name_H-M 'P -1'
_atom_sites_solution_hydrogens geom
_atom_sites_solution_primary direct
_atom_sites_solution_secondary difmap
_audit_creation_method SHELXL-97
_cell_angle_alpha 99.4890(10)
_cell_angle_beta 107.5040(10)
_cell_angle_gamma 91.4410(10)
_cell_formula_units_Z 2
_cell_length_a 9.3520(5)
_cell_length_b 9.7671(5)
_cell_length_c 11.8264(6)
_cell_measurement_reflns_used 4255
_cell_measurement_temperature 213(2)
_cell_measurement_theta_max 28.33
_cell_measurement_theta_min 2.54
_cell_volume 1012.92(9)
_computing_cell_refinement 'SAINT (Siemens, 1996)'
_computing_data_collection 'SMART (Siemens, 1996)'
_computing_data_reduction SAINT
_computing_molecular_graphics SHELXTL
_computing_publication_material
;
SHELXTL, PARST (Nardelli, 1995) and PLATON (Spek, 1990)
;
_computing_structure_refinement SHELXTL
_computing_structure_solution 'SHELXTL (Sheldrick, 1997)'
_diffrn_ambient_temperature 213(2)
_diffrn_detector_area_resol_mean 8.33
_diffrn_measured_fraction_theta_full 0.981
_diffrn_measured_fraction_theta_max 0.950
_diffrn_measurement_device_type 'Siemens SMART CCD area-detector'
_diffrn_measurement_method \w
_diffrn_radiation_monochromator graphite
_diffrn_radiation_source 'fine-focus sealed tube'
_diffrn_radiation_type MoK\a
_diffrn_radiation_wavelength 0.71073
_diffrn_reflns_av_R_equivalents 0.0107
_diffrn_reflns_av_sigmaI/netI 0.0200
_diffrn_reflns_limit_h_max 5
_diffrn_reflns_limit_h_min -12
_diffrn_reflns_limit_k_max 12
_diffrn_reflns_limit_k_min -13
_diffrn_reflns_limit_l_max 15
_diffrn_reflns_limit_l_min -15
_diffrn_reflns_number 6443
_diffrn_reflns_theta_full 25.24
_diffrn_reflns_theta_max 28.27
_diffrn_reflns_theta_min 2.54
_diffrn_standards_decay_% negligible
_diffrn_standards_interval_count 0
_diffrn_standards_interval_time 0
_diffrn_standards_number 0
_exptl_absorpt_coefficient_mu 0.125
_exptl_absorpt_correction_T_max 0.9852
_exptl_absorpt_correction_T_min 0.9564
_exptl_absorpt_correction_type empirical
_exptl_absorpt_process_details '(SADABS; Sheldrick, 1996)'
_exptl_crystal_colour yellow
_exptl_crystal_density_diffrn 1.536
_exptl_crystal_density_method 'not measured'
_exptl_crystal_description slab
_exptl_crystal_F_000 492
_exptl_crystal_size_max 0.36
_exptl_crystal_size_mid 0.20
_exptl_crystal_size_min 0.12
_refine_diff_density_max 0.323
_refine_diff_density_min -0.255
_refine_ls_extinction_method none
_refine_ls_goodness_of_fit_ref 1.055
_refine_ls_hydrogen_treatment refall
_refine_ls_matrix_type full
_refine_ls_number_parameters 394
_refine_ls_number_reflns 4761
_refine_ls_number_restraints 0
_refine_ls_restrained_S_all 1.055
_refine_ls_R_factor_all 0.0459
_refine_ls_R_factor_gt 0.0398
_refine_ls_shift/su_max <0.001
_refine_ls_shift/su_mean 0.000
_refine_ls_structure_factor_coef Fsqd
_refine_ls_weighting_details 'calc w = 1/[\s^2^(Fo^2^)+(0.0538P)^2^+0.3743P] where P = (Fo^2^+2Fc^2^)/3'
_refine_ls_weighting_scheme calc
_refine_ls_wR_factor_gt 0.1033
_refine_ls_wR_factor_ref 0.1085
_reflns_number_gt 4136
_reflns_number_total 4761
_reflns_threshold_expression I>2\s(I)
_cod_data_source_file ln1149.cif
_cod_data_source_block I
_cod_original_cell_volume 1012.90(10)
_cod_database_code 2013041
_cod_database_fobs_code 2013041

loop_
_symmetry_equiv_pos_as_xyz
'x, y, z'
'-x, -y, -z'

loop_
_atom_site_label
_atom_site_fract_x
_atom_site_fract_y
_atom_site_fract_z
_atom_site_U_iso_or_equiv
_atom_site_adp_type
_atom_site_calc_flag
_atom_site_refinement_flags
_atom_site_occupancy
_atom_site_disorder_assembly
_atom_site_disorder_group
_atom_site_type_symbol
O1W 0.23079(13) 0.33318(12) -0.48036(9) 0.0326(2) Uani d . 1 . . O
H1W1 0.225(2) 0.284(2) -0.546(2) 0.050(6) Uiso d . 1 . . H
H2W1 0.234(2) 0.416(3) -0.488(2) 0.057(6) Uiso d . 1 . . H
O1 0.94592(11) -0.06689(10) 0.27346(8) 0.0274(2) Uani d . 1 . . O
O2 0.73722(11) 0.04937(10) 0.10938(9) 0.0282(2) Uani d . 1 . . O
O3 0.78786(13) -0.16362(12) -0.28514(9) 0.0374(3) Uani d . 1 . . O
O4 0.95939(14) -0.30779(14) -0.24505(10) 0.0482(3) Uani d . 1 . . O
N5 0.88144(13) -0.21923(13) -0.21274(10) 0.0284(3) Uani d . 1 . . N
C7 0.93479(14) -0.10673(13) 0.15687(11) 0.0207(2) Uani d . 1 . . C
C8 0.82533(14) -0.04660(12) 0.07293(11) 0.0199(2) Uani d . 1 . . C
C9 0.80755(14) -0.08392(13) -0.04857(11) 0.0214(2) Uani d . 1 . . C
C10 0.89935(14) -0.18008(13) -0.08535(11) 0.0220(3) Uani d . 1 . . C
C11 1.00859(16) -0.23927(14) -0.00460(12) 0.0263(3) Uani d . 1 . . C
C12 1.02541(15) -0.20146(14) 0.11656(12) 0.0256(3) Uani d . 1 . . C
H9 0.7326(18) -0.0436(16) -0.1048(14) 0.025(4) Uiso d . 1 . . H
H11 1.072(2) -0.3047(18) -0.0321(16) 0.034(4) Uiso d . 1 . . H
H12 1.104(2) -0.2410(19) 0.1746(16) 0.038(5) Uiso d . 1 . . H
H1O1 1.020(3) -0.109(2) 0.319(2) 0.066(7) Uiso d . 1 . . H
H1O2 0.752(2) 0.067(2) 0.182(2) 0.048(6) Uiso d . 1 . . H
O5 0.42071(12) 0.23909(11) -0.29887(9) 0.0303(2) Uani d . 1 . . O
O6 0.58421(13) 0.16359(13) -0.09655(10) 0.0412(3) Uani d . 1 . . O
O7 0.39757(14) 0.42170(13) 0.22498(9) 0.0411(3) Uani d . 1 . . O
O8 0.22689(16) 0.54344(13) 0.13362(10) 0.0483(3) Uani d . 1 . . O
N6 0.32171(14) 0.45981(12) 0.13294(10) 0.0283(3) Uani d . 1 . . N
C13 0.39185(14) 0.29355(13) -0.19683(11) 0.0219(3) Uani d . 1 . . C
C14 0.47885(15) 0.25479(14) -0.08872(12) 0.0246(3) Uani d . 1 . . C
C15 0.45517(15) 0.30989(13) 0.01857(12) 0.0244(3) Uani d . 1 . . C
C16 0.34505(15) 0.40230(13) 0.01912(11) 0.0230(3) Uani d . 1 . . C
C17 0.25630(16) 0.44044(14) -0.08591(12) 0.0268(3) Uani d . 1 . . C
C18 0.28084(15) 0.38568(14) -0.19332(11) 0.0251(3) Uani d . 1 . . C
H15 0.514(2) 0.2855(18) 0.0898(16) 0.033(4) Uiso d . 1 . . H
H17 0.179(2) 0.5017(18) -0.0854(15) 0.033(4) Uiso d . 1 . . H
H18 0.2074(14) 0.4075(13) -0.2748(11) 0.007(3) Uiso d . 1 . . H
H1O5 0.362(2) 0.272(2) -0.356(2) 0.054(6) Uiso d . 1 . . H
H1O6 0.620(3) 0.142(2) -0.023(2) 0.064(7) Uiso d . 1 . . H
N1 0.73343(12) 0.15535(11) 0.35028(9) 0.0232(2) Uani d . 1 . . N
N2 0.73782(13) 0.37764(11) 0.48366(10) 0.0245(2) Uani d . 1 . . N
N3 0.56506(12) 0.18079(12) 0.47543(10) 0.0245(2) Uani d . 1 . . N
N4 0.83544(12) 0.17520(11) 0.56998(9) 0.0230(2) Uani d . 1 . . N
C1 0.75276(16) 0.30868(14) 0.36732(12) 0.0252(3) Uani d . 1 . . C
C2 0.58266(15) 0.11725(14) 0.35908(12) 0.0259(3) Uani d . 1 . . C
C3 0.84761(15) 0.11075(15) 0.45086(11) 0.0246(3) Uani d . 1 . . C
C4 0.58754(15) 0.33241(14) 0.48982(12) 0.0252(3) Uani d . 1 . . C
C5 0.68169(15) 0.13499(15) 0.57239(12) 0.0257(3) Uani d . 1 . . C
C6 0.85254(15) 0.32854(14) 0.58105(12) 0.0257(3) Uani d . 1 . . C
H1A 0.6775(18) 0.3378(16) 0.3031(15) 0.026(4) Uiso d . 1 . . H
H1B 0.851(2) 0.3373(18) 0.3649(16) 0.035(4) Uiso d . 1 . . H
H2A 0.5692(18) 0.0153(18) 0.3495(15) 0.029(4) Uiso d . 1 . . H
H2B 0.5055(19) 0.1504(17) 0.2933(15) 0.030(4) Uiso d . 1 . . H
H3A 0.9453(19) 0.1379(16) 0.4483(14) 0.025(4) Uiso d . 1 . . H
H3B 0.8324(18) 0.0119(18) 0.4436(15) 0.027(4) Uiso d . 1 . . H
H4A 0.5776(18) 0.3737(16) 0.5677(15) 0.025(4) Uiso d . 1 . . H
H4B 0.5111(18) 0.3621(16) 0.4242(14) 0.024(4) Uiso d . 1 . . H
H5A 0.6674(19) 0.0310(19) 0.5617(15) 0.033(4) Uiso d . 1 . . H
H5B 0.6708(19) 0.1787(17) 0.6503(15) 0.030(4) Uiso d . 1 . . H
H6A 0.952(2) 0.3540(18) 0.5768(16) 0.033(4) Uiso d . 1 . . H
H6B 0.8425(19) 0.3750(17) 0.6587(16) 0.030(4) Uiso d . 1 . . H

loop_
_atom_site_aniso_label
_atom_site_aniso_U_11
_atom_site_aniso_U_22
_atom_site_aniso_U_33
_atom_site_aniso_U_12
_atom_site_aniso_U_13
_atom_site_aniso_U_23
O1W 0.0471(6) 0.0309(6) 0.0182(5) 0.0053(5) 0.0084(4) 0.0036(4)
O1 0.0322(5) 0.0346(5) 0.0149(4) 0.0179(4) 0.0058(4) 0.0039(4)
O2 0.0324(5) 0.0351(5) 0.0174(4) 0.0193(4) 0.0071(4) 0.0039(4)
O3 0.0413(6) 0.0506(7) 0.0181(5) 0.0123(5) 0.0056(4) 0.0054(4)
O4 0.0526(7) 0.0683(8) 0.0260(5) 0.0292(6) 0.0182(5) -0.0002(5)
N5 0.0286(6) 0.0373(6) 0.0193(5) 0.0040(5) 0.0093(4) 0.0018(4)
C7 0.0233(6) 0.0223(6) 0.0162(5) 0.0055(5) 0.0056(4) 0.0032(4)
C8 0.0204(6) 0.0198(5) 0.0196(6) 0.0055(4) 0.0064(4) 0.0031(4)
C9 0.0202(6) 0.0246(6) 0.0181(6) 0.0038(5) 0.0038(4) 0.0043(4)
C10 0.0245(6) 0.0252(6) 0.0164(6) 0.0025(5) 0.0077(5) 0.0018(4)
C11 0.0292(7) 0.0281(6) 0.0234(6) 0.0110(5) 0.0111(5) 0.0032(5)
C12 0.0288(7) 0.0283(7) 0.0209(6) 0.0129(5) 0.0075(5) 0.0062(5)
O5 0.0398(6) 0.0336(5) 0.0213(5) 0.0142(4) 0.0135(4) 0.0063(4)
O6 0.0458(7) 0.0538(7) 0.0308(6) 0.0329(6) 0.0163(5) 0.0141(5)
O7 0.0541(7) 0.0504(7) 0.0201(5) 0.0175(5) 0.0114(5) 0.0079(4)
O8 0.0695(9) 0.0488(7) 0.0333(6) 0.0348(6) 0.0238(6) 0.0063(5)
N6 0.0388(7) 0.0249(5) 0.0227(5) 0.0065(5) 0.0123(5) 0.0026(4)
C13 0.0257(6) 0.0209(6) 0.0199(6) 0.0023(5) 0.0088(5) 0.0029(4)
C14 0.0252(6) 0.0242(6) 0.0258(6) 0.0078(5) 0.0085(5) 0.0063(5)
C15 0.0271(7) 0.0254(6) 0.0204(6) 0.0045(5) 0.0056(5) 0.0066(5)
C16 0.0287(7) 0.0211(6) 0.0198(6) 0.0026(5) 0.0097(5) 0.0015(4)
C17 0.0308(7) 0.0251(6) 0.0248(6) 0.0104(5) 0.0090(5) 0.0036(5)
C18 0.0282(7) 0.0259(6) 0.0203(6) 0.0067(5) 0.0053(5) 0.0053(5)
N1 0.0256(5) 0.0268(5) 0.0170(5) 0.0093(4) 0.0063(4) 0.0025(4)
N2 0.0297(6) 0.0236(5) 0.0207(5) 0.0059(4) 0.0083(4) 0.0040(4)
N3 0.0230(5) 0.0285(6) 0.0230(5) 0.0058(4) 0.0084(4) 0.0047(4)
N4 0.0244(5) 0.0284(6) 0.0169(5) 0.0102(4) 0.0065(4) 0.0046(4)
C1 0.0293(7) 0.0285(7) 0.0200(6) 0.0066(5) 0.0095(5) 0.0070(5)
C2 0.0251(6) 0.0266(7) 0.0227(6) 0.0040(5) 0.0049(5) -0.0004(5)
C3 0.0259(7) 0.0303(7) 0.0192(6) 0.0136(5) 0.0083(5) 0.0048(5)
C4 0.0269(7) 0.0281(7) 0.0226(6) 0.0123(5) 0.0094(5) 0.0047(5)
C5 0.0288(7) 0.0287(7) 0.0236(6) 0.0084(5) 0.0116(5) 0.0089(5)
C6 0.0261(7) 0.0293(7) 0.0189(6) 0.0037(5) 0.0043(5) 0.0014(5)

loop_
_atom_type_symbol
_atom_type_description
_atom_type_scat_dispersion_real
_atom_type_scat_dispersion_imag
_atom_type_scat_source
C C 0.0033 0.0016 'International Tables Vol C Tables 4.2.6.8 and 6.1.1.4'
H H 0.0000 0.0000 'International Tables Vol C Tables 4.2.6.8 and 6.1.1.4'
N N 0.0061 0.0033 'International Tables Vol C Tables 4.2.6.8 and 6.1.1.4'
O O 0.0106 0.0060 'International Tables Vol C Tables 4.2.6.8 and 6.1.1.4'

loop_
_geom_angle_atom_site_label_1
_geom_angle_atom_site_label_2
_geom_angle_atom_site_label_3
_geom_angle
H1W1 O1W H2W1 108(2)
C7 O1 H1O1 109.8(15)
C8 O2 H1O2 115.1(15)
O4 N5 O3 122.26(11)
O4 N5 C10 118.82(11)
O3 N5 C10 118.92(11)
O1 C7 C12 123.51(11)
O1 C7 C8 116.79(11)
C12 C7 C8 119.70(11)
O2 C8 C9 119.02(11)
O2 C8 C7 121.33(11)
C9 C8 C7 119.64(11)
C8 C9 C10 118.91(11)
C8 C9 H9 119.2(10)
C10 C9 H9 121.9(10)
C11 C10 C9 122.48(11)
C11 C10 N5 118.41(11)
C9 C10 N5 119.11(11)
C12 C11 C10 118.19(12)
C12 C11 H11 120.7(10)
C10 C11 H11 121.1(10)
C11 C12 C7 121.07(12)
C11 C12 H12 119.0(11)
C7 C12 H12 119.9(11)
C13 O5 H1O5 108.0(15)
C14 O6 H1O6 105.7(15)
O8 N6 O7 122.43(12)
O8 N6 C16 118.92(11)
O7 N6 C16 118.65(11)
O5 C13 C18 123.19(12)
O5 C13 C14 117.69(11)
C18 C13 C14 119.13(11)
O6 C14 C15 123.07(12)
O6 C14 C13 117.14(12)
C15 C14 C13 119.79(12)
C14 C15 C16 119.64(12)
C14 C15 H15 119.5(11)
C16 C15 H15 120.9(11)
C17 C16 C15 121.81(12)
C17 C16 N6 119.19(12)
C15 C16 N6 119.00(11)
C18 C17 C16 118.45(12)
C18 C17 H17 120.0(10)
C16 C17 H17 121.5(10)
C17 C18 C13 121.17(12)
C17 C18 H18 118.8(7)
C13 C18 H18 119.8(7)
C3 N1 C1 107.82(10)
C3 N1 C2 107.89(10)
C1 N1 C2 107.76(10)
C6 N2 C1 108.13(10)
C6 N2 C4 107.61(10)
C1 N2 C4 108.51(10)
C4 N3 C5 108.25(10)
C4 N3 C2 108.66(10)
C5 N3 C2 108.71(10)
C6 N4 C3 108.18(10)
C6 N4 C5 108.52(10)
C3 N4 C5 107.81(10)
N2 C1 N1 112.50(10)
N2 C1 H1A 109.2(10)
N1 C1 H1A 107.9(9)
N2 C1 H1B 107.9(11)
N1 C1 H1B 110.0(10)
H1A C1 H1B 109.5(14)
N3 C2 N1 112.21(10)
N3 C2 H2A 109.0(10)
N1 C2 H2A 108.6(10)
N3 C2 H2B 108.8(10)
N1 C2 H2B 108.1(10)
H2A C2 H2B 110.1(13)
N1 C3 N4 112.23(10)
N1 C3 H3A 108.9(10)
N4 C3 H3A 108.1(10)
N1 C3 H3B 108.7(10)
N4 C3 H3B 107.3(10)
H3A C3 H3B 111.7(14)
N3 C4 N2 112.10(10)
N3 C4 H4A 108.2(9)
N2 C4 H4A 109.6(9)
N3 C4 H4B 107.9(9)
N2 C4 H4B 108.1(9)
H4A C4 H4B 111.0(13)
N3 C5 N4 111.56(10)
N3 C5 H5A 108.2(10)
N4 C5 H5A 109.2(10)
N3 C5 H5B 108.7(10)
N4 C5 H5B 108.9(10)
H5A C5 H5B 110.2(14)
N2 C6 N4 111.66(10)
N2 C6 H6A 109.1(10)
N4 C6 H6A 108.1(10)
N2 C6 H6B 108.0(10)
N4 C6 H6B 110.4(10)
H6A C6 H6B 109.6(14)

loop_
_geom_bond_atom_site_label_1
_geom_bond_atom_site_label_2
_geom_bond_site_symmetry_2
_geom_bond_distance
_geom_bond_publ_flag
O1W H1W1 . 0.83(2) ?
O1W H2W1 . 0.83(2) ?
O1 C7 . 1.3409(15) ?
O1 H1O1 . 0.90(2) ?
O2 C8 . 1.3648(15) ?
O2 H1O2 . 0.82(2) ?
O3 N5 . 1.2331(16) ?
O4 N5 . 1.2312(16) ?
N5 C10 . 1.4488(16) ?
C7 C12 . 1.3924(17) ?
C7 C8 . 1.4105(16) ?
C8 C9 . 1.3805(17) ?
C9 C10 . 1.3925(17) ?
C9 H9 . 0.954(16) ?
C10 C11 . 1.3838(18) ?
C11 C12 . 1.3788(18) ?
C11 H11 . 0.968(18) ?
C12 H12 . 0.977(18) ?
O5 C13 . 1.3430(15) ?
O5 H1O5 . 0.85(2) ?
O6 C14 . 1.3582(16) ?
O6 H1O6 . 0.90(2) ?
O7 N6 . 1.2285(16) ?
O8 N6 . 1.2216(16) ?
N6 C16 . 1.4520(16) ?
C13 C18 . 1.3963(18) ?
C13 C14 . 1.4104(17) ?
C14 C15 . 1.3779(18) ?
C15 C16 . 1.3871(18) ?
C15 H15 . 0.929(18) ?
C16 C17 . 1.3851(18) ?
C17 C18 . 1.3820(18) ?
C17 H17 . 0.950(18) ?
C18 H18 . 1.060(13) ?
N1 C3 . 1.4748(15) yes
N1 C1 . 1.4768(17) yes
N1 C2 . 1.4873(17) yes
N2 C6 . 1.4739(16) yes
N2 C1 . 1.4768(16) yes
N2 C4 . 1.4889(18) yes
N3 C4 . 1.4648(17) yes
N3 C5 . 1.4650(16) yes
N3 C2 . 1.4715(17) yes
N4 C6 . 1.4820(18) yes
N4 C3 . 1.4837(16) yes
N4 C5 . 1.4908(17) yes
C1 H1A . 0.956(16) ?
C1 H1B . 0.963(18) ?
C2 H2A . 0.984(17) ?
C2 H2B . 0.994(17) ?
C3 H3A . 0.956(16) ?
C3 H3B . 0.958(17) ?
C4 H4A . 0.975(16) ?
C4 H4B . 0.974(16) ?
C5 H5A . 1.003(18) ?
C5 H5B . 0.985(17) ?
C6 H6A . 0.979(18) ?
C6 H6B . 0.988(17) ?

loop_
_geom_hbond_atom_site_label_D
_geom_hbond_atom_site_label_H
_geom_hbond_atom_site_label_A
_geom_hbond_site_symmetry_A
_geom_hbond_distance_DH
_geom_hbond_distance_HA
_geom_hbond_distance_DA
_geom_hbond_angle_DHA
_geom_hbond_publ_flag
O1W H1W1 O3 2_654 0.83(2) 2.11(2) 2.940(2) 178(2) yes
O1W H2W1 N2 2_665 0.83(3) 2.02(3) 2.840(2) 172(2) yes
O1 H1O1 N4 2_756 0.90(2) 1.80(2) 2.684(2) 171(2) yes
O2 H1O2 N1 1_555 0.82(2) 2.09(2) 2.877(2) 161(2) yes
O5 H1O5 O1W 1_555 0.85(2) 1.81(2) 2.654(2) 177(2) yes
O6 H1O6 O2 1_555 0.90(2) 1.99(2) 2.847(2) 160(2) yes
C1 H1B O4 2_755 0.96(2) 2.58(2) 3.417(2) 146(2) yes
C2 H2A O5 2_655 0.98(2) 2.47(2) 3.433(2) 166(2) yes
C4 H4B O7 1_555 0.97(2) 2.45(2) 3.370(2) 158(2) yes
C9 H9 O6 1_555 0.95(2) 2.49(2) 3.244(2) 136(2) yes
C12 H12 O8 1_645 0.98(2) 2.47(2) 3.158(2) 127(2) yes
C18 H18 O1W 1_555 1.060(10) 2.50(2) 3.235(2) 126.0(10) yes

loop_
_geom_torsion_atom_site_label_1
_geom_torsion_atom_site_label_2
_geom_torsion_atom_site_label_3
_geom_torsion_atom_site_label_4
_geom_torsion
O1 C7 C8 O2 1.16(18)
C12 C7 C8 O2 -178.25(12)
O1 C7 C8 C9 -179.59(12)
C12 C7 C8 C9 1.00(19)
O2 C8 C9 C10 178.92(12)
C7 C8 C9 C10 -0.35(19)
C8 C9 C10 C11 -0.4(2)
C8 C9 C10 N5 -179.80(11)
O4 N5 C10 C11 3.0(2)
O3 N5 C10 C11 -177.61(13)
O4 N5 C10 C9 -177.57(13)
O3 N5 C10 C9 1.84(19)
C9 C10 C11 C12 0.4(2)
N5 C10 C11 C12 179.87(13)
C10 C11 C12 C7 0.2(2)
O1 C7 C12 C11 179.68(13)
C8 C7 C12 C11 -0.9(2)
O5 C13 C14 O6 -0.82(19)
C18 C13 C14 O6 179.17(13)
O5 C13 C14 C15 178.85(12)
C18 C13 C14 C15 -1.2(2)
O6 C14 C15 C16 -179.86(13)
C13 C14 C15 C16 0.5(2)
C14 C15 C16 C17 0.6(2)
C14 C15 C16 N6 -179.82(12)
O8 N6 C16 C17 -1.9(2)
O7 N6 C16 C17 177.59(13)
O8 N6 C16 C15 178.46(14)
O7 N6 C16 C15 -2.03(19)
C15 C16 C17 C18 -0.9(2)
N6 C16 C17 C18 179.46(12)
C16 C17 C18 C13 0.2(2)
O5 C13 C18 C17 -179.22(13)
C14 C13 C18 C17 0.8(2)
C6 N2 C1 N1 58.95(14)
C4 N2 C1 N1 -57.49(13)
C3 N1 C1 N2 -58.39(14)
C2 N1 C1 N2 57.83(13)
C4 N3 C2 N1 58.87(13)
C5 N3 C2 N1 -58.73(14)
C3 N1 C2 N3 57.82(13)
C1 N1 C2 N3 -58.34(13)
C1 N1 C3 N4 58.02(14)
C2 N1 C3 N4 -58.10(14)
C6 N4 C3 N1 -58.45(14)
C5 N4 C3 N1 58.73(14)
C5 N3 C4 N2 59.89(13)
C2 N3 C4 N2 -57.99(13)
C6 N2 C4 N3 -59.51(13)
C1 N2 C4 N3 57.27(13)
C4 N3 C5 N4 -58.82(13)
C2 N3 C5 N4 59.04(14)
C6 N4 C5 N3 58.17(13)
C3 N4 C5 N3 -58.78(13)
C1 N2 C6 N4 -58.66(14)
C4 N2 C6 N4 58.37(13)
C3 N4 C6 N2 58.51(14)
C5 N4 C6 N2 -58.21(13)

loop_
_cod_related_entry_id
_cod_related_entry_database
_cod_related_entry_code
1 ChemSpider 21134714
